data_2204853
loop_
_publ_author_name
'G. N. Anil Kumar'
'M .K. Kokila'
Puttaraja
S.Mohan
'K. S. Majunath shetty'
'Manohar V. Kulkarni'

_publ_section_title
<i>N</i>-(2-Chlorophenyl)-2-{(1<i>E</i>)-[4-(dimethylamino)phenyl]methyleneamino}-4,7-dihydro-1-benzothiophene-3-carboxamide
_journal_issue 1
_journal_name_full 'Acta Crystallographica Section E'
_journal_page_first o69
_journal_page_last o71
_journal_paper_doi 10.1107/S1600536804031988
_journal_volume 61
_journal_year 2005
_chemical_formula_iupac 'C24 H22 Cl N3 O S'
_chemical_formula_moiety 'C24 H22 Cl N3 O S'
_chemical_formula_sum 'C24 H22 Cl N3 O S'
_chemical_formula_weight 435.97
_chemical_name_systematic
;
N-(2-Chlorophenyl)-2-((1E)-[4-(dimethylamino)phenyl]methyleneamino)-4,7-
dihydro-1-benzothiophene-3-carboxamide
;
_space_group_IT_number 14
_symmetry_cell_setting monoclinic
_symmetry_space_group_name_Hall '-P 2ybc'
_symmetry_space_group_name_H-M 'P 1 21/c 1'
_atom_sites_solution_hydrogens geom
_atom_sites_solution_primary direct
_atom_sites_solution_secondary difmap
_audit_creation_method 'WinGX routine CIF_UPDATE'
_cell_angle_alpha 90.00
_cell_angle_beta 101.2920(10)
_cell_angle_gamma 90.00
_cell_formula_units_Z 4
_cell_length_a 9.9850(8)
_cell_length_b 13.6440(11)
_cell_length_c 16.3425(14)
_cell_measurement_reflns_used 541
_cell_measurement_temperature 296(2)
_cell_measurement_theta_max 27.23
_cell_measurement_theta_min 1.96
_cell_volume 2183.3(3)
_computing_cell_refinement SMART
_computing_data_collection 'SMART (Bruker, 1998)'
_computing_data_reduction 'SAINT (Bruker, 1998)'
_computing_molecular_graphics 'ORTEP-3 for Windows (Farrugia, 1997)'
_computing_publication_material 'Parst (Nardelli, 1995), WinGX (Farrugia, 1999) and PLATON (Spek, 2003)'
_computing_structure_refinement 'SHELXL97 (Sheldrick, 1997)'
_computing_structure_solution 'SHELXS97 (Sheldrick, 1997)'
_diffrn_ambient_temperature 296(2)
_diffrn_measured_fraction_theta_full 0.999
_diffrn_measured_fraction_theta_max 0.999
_diffrn_measurement_device_type 'Bruker SMART CCD area-detector'
_diffrn_measurement_method '\f and \w scans'
_diffrn_radiation_monochromator graphite
_diffrn_radiation_type MoK\a
_diffrn_radiation_wavelength 0.71073
_diffrn_reflns_av_R_equivalents 0.0245
_diffrn_reflns_av_sigmaI/netI 0.0239
_diffrn_reflns_limit_h_max 12
_diffrn_reflns_limit_h_min -10
_diffrn_reflns_limit_k_max 16
_diffrn_reflns_limit_k_min -14
_diffrn_reflns_limit_l_max 19
_diffrn_reflns_limit_l_min -19
_diffrn_reflns_number 16005
_diffrn_reflns_theta_full 25.50
_diffrn_reflns_theta_max 25.50
_diffrn_reflns_theta_min 1.96
_diffrn_standards_decay_% 0
_diffrn_standards_interval_count 0
_diffrn_standards_interval_time 0
_diffrn_standards_number 0
_exptl_absorpt_coefficient_mu 0.292
_exptl_absorpt_correction_T_max 0.966
_exptl_absorpt_correction_T_min 0.939
_exptl_absorpt_correction_type multi-scan
_exptl_absorpt_process_details '(SADABS; Sheldrick, 1996)'
_exptl_crystal_colour red
_exptl_crystal_density_diffrn 1.326
_exptl_crystal_density_method 'not measured'
_exptl_crystal_description Block
_exptl_crystal_F_000 912
_exptl_crystal_size_max 0.23
_exptl_crystal_size_mid 0.18
_exptl_crystal_size_min 0.12
_refine_diff_density_max 0.325
_refine_diff_density_min -0.167
_refine_ls_extinction_method none
_refine_ls_goodness_of_fit_ref 1.239
_refine_ls_hydrogen_treatment constr
_refine_ls_matrix_type full
_refine_ls_number_parameters 273
_refine_ls_number_reflns 4061
_refine_ls_number_restraints 12
_refine_ls_restrained_S_all 1.288
_refine_ls_R_factor_all 0.0815
_refine_ls_R_factor_gt 0.0692
_refine_ls_shift/su_max 0.001
_refine_ls_shift/su_mean 0.000
_refine_ls_structure_factor_coef Fsqd
_refine_ls_weighting_details 'calc w=1/[\s^2^(Fo^2^)+(0.0546P)^2^+1.4409P] where P=(Fo^2^+2Fc^2^)/3'
_refine_ls_weighting_scheme calc
_refine_ls_wR_factor_gt 0.1515
_refine_ls_wR_factor_ref 0.1577
_reflns_number_gt 3506
_reflns_number_total 4061
_reflns_threshold_expression 'I > 2\s(I)'
_cod_data_source_file ci6479.cif
_cod_data_source_block I
_cod_depositor_comments
;
The following automatic conversions were performed:
'_symmetry_cell_setting' value 'Monoclinic' changed to 'monoclinic'
according to '/home/saulius/struct/CIF-dictionaries/cif_core.dic'
dictionary named 'cif_core.dic' version 2.4.1 from 2010-06-29.

Automatic conversion script
Id: cif_fix_enum 1527 2010-12-29 10:47:43Z saulius 

The following automatic conversions were performed:

'_symmetry_cell_setting' value 'Monoclinic' changed to 'monoclinic'
according to /home/saulius/struct/CIF-dictionaries/cif_core.dic
dictionary named 'cif_core.dic' version 2.4.1 from 2010-06-29.

Automatic conversion script
Id: cif_fix_values 1715 2011-07-08 13:25:40Z adriana 
;
_cod_original_sg_symbol_H-M 'P 21/c'
_cod_database_code 2204853

loop_
_symmetry_equiv_pos_as_xyz
'x, y, z'
'-x, y+1/2, -z+1/2'
'-x, -y, -z'
'x, -y-1/2, z-1/2'

loop_
_atom_site_label
_atom_site_fract_x
_atom_site_fract_y
_atom_site_fract_z
_atom_site_U_iso_or_equiv
_atom_site_adp_type
_atom_site_calc_flag
_atom_site_refinement_flags
_atom_site_occupancy
_atom_site_type_symbol
Cl1 0.96870(10) 0.43413(8) 0.37566(6) 0.0740(3) Uani d . 1 Cl
S1 0.74091(11) 0.11292(7) 0.11049(6) 0.0623(3) Uani d . 1 S
O1 0.6047(2) 0.45903(16) 0.11918(13) 0.0566(6) Uani d . 1 O
N1 0.8178(3) 0.21847(18) 0.25454(15) 0.0456(6) Uani d . 1 N
N2 0.7254(3) 0.40825(18) 0.24350(15) 0.0465(6) Uani d . 1 N
H2 0.7694 0.3594 0.2692 0.056 Uiso calc R 1 H
N3 1.1523(3) 0.1019(2) 0.62001(17) 0.0574(7) Uani d . 1 N
C1 0.9169(3) 0.1598(2) 0.28166(19) 0.0477(7) Uani d . 1 C
H1 0.9507 0.1221 0.2428 0.057 Uiso calc R 1 H
C2 0.7506(3) 0.2176(2) 0.17209(18) 0.0440(7) Uani d . 1 C
C3 0.6763(3) 0.2935(2) 0.12889(17) 0.0383(6) Uani d . 1 C
C4 0.5201(4) 0.3279(3) -0.01807(18) 0.0546(8) Uani d . 1 C
H4A 0.4488 0.3560 0.0072 0.066 Uiso calc R 1 H
H4B 0.5731 0.3815 -0.0345 0.066 Uiso calc R 1 H
C5 0.4559(7) 0.2716(4) -0.0940(3) 0.124(2) Uani d U 1 C
H5 0.3868 0.3017 -0.1322 0.149 Uiso calc R 1 H
C6 0.4918(7) 0.1813(5) -0.1102(3) 0.138(3) Uani d U 1 C
H6 0.4567 0.1563 -0.1629 0.165 Uiso calc R 1 H
C7 0.5815(5) 0.1183(3) -0.0522(2) 0.0759(12) Uani d . 1 C
H7A 0.6567 0.0968 -0.0774 0.091 Uiso calc R 1 H
H7B 0.5314 0.0607 -0.0406 0.091 Uiso calc R 1 H
C8 0.6370(3) 0.1711(3) 0.02815(19) 0.0532(8) Uani d . 1 C
C9 0.6118(3) 0.2656(2) 0.04561(17) 0.0418(7) Uani d . 1 C
C10 0.6640(3) 0.3936(2) 0.16192(17) 0.0384(6) Uani d . 1 C
C11 0.7239(3) 0.4949(2) 0.28933(17) 0.0421(7) Uani d . 1 C
C12 0.8319(4) 0.5151(2) 0.35471(19) 0.0513(8) Uani d . 1 C
C13 0.8324(5) 0.5966(3) 0.4050(2) 0.0680(11) Uani d . 1 C
H13 0.9060 0.6088 0.4484 0.082 Uiso calc R 1 H
C14 0.7225(5) 0.6594(3) 0.3901(3) 0.0744(12) Uani d . 1 C
H14 0.7211 0.7142 0.4237 0.089 Uiso calc R 1 H
C15 0.6153(4) 0.6413(3) 0.3257(2) 0.0659(10) Uani d . 1 C
H15 0.5416 0.6843 0.3157 0.079 Uiso calc R 1 H
C16 0.6152(4) 0.5604(2) 0.2758(2) 0.0541(8) Uani d . 1 C
H16 0.5415 0.5493 0.2323 0.065 Uiso calc R 1 H
C17 0.9788(3) 0.1486(2) 0.36774(19) 0.0456(7) Uani d . 1 C
C18 1.0980(3) 0.0929(2) 0.3919(2) 0.0484(8) Uani d . 1 C
H18 1.1391 0.0654 0.3510 0.058 Uiso calc R 1 H
C19 1.1558(3) 0.0779(2) 0.4740(2) 0.0484(8) Uani d . 1 C
H19 1.2354 0.0410 0.4875 0.058 Uiso calc R 1 H
C20 1.0972(3) 0.1170(2) 0.53809(19) 0.0448(7) Uani d . 1 C
C21 0.9772(3) 0.1732(2) 0.5141(2) 0.0508(8) Uani d . 1 C
H21 0.9357 0.2006 0.5549 0.061 Uiso calc R 1 H
C22 0.9214(3) 0.1879(2) 0.4321(2) 0.0499(8) Uani d . 1 C
H22 0.8424 0.2254 0.4184 0.060 Uiso calc R 1 H
C23 1.2778(4) 0.0471(3) 0.6453(2) 0.0737(11) Uani d . 1 C
H23A 1.2669 -0.0173 0.6213 0.111 Uiso calc R 1 H
H23B 1.2990 0.0420 0.7050 0.111 Uiso calc R 1 H
H23C 1.3508 0.0803 0.6263 0.111 Uiso calc R 1 H
C24 1.0897(4) 0.1407(4) 0.6856(2) 0.0795(12) Uani d . 1 C
H24A 1.0881 0.2110 0.6826 0.119 Uiso calc R 1 H
H24B 1.1413 0.1205 0.7388 0.119 Uiso calc R 1 H
H24C 0.9979 0.1165 0.6790 0.119 Uiso calc R 1 H

loop_
_atom_site_aniso_label
_atom_site_aniso_U_11
_atom_site_aniso_U_22
_atom_site_aniso_U_33
_atom_site_aniso_U_12
_atom_site_aniso_U_13
_atom_site_aniso_U_23
Cl1 0.0684(6) 0.0819(7) 0.0618(6) 0.0002(5) -0.0112(5) -0.0063(5)
S1 0.0789(7) 0.0478(5) 0.0554(5) 0.0160(5) 0.0019(4) -0.0095(4)
O1 0.0716(16) 0.0446(13) 0.0471(12) 0.0093(12) -0.0041(11) 0.0004(10)
N1 0.0505(15) 0.0440(15) 0.0406(13) 0.0048(12) 0.0047(11) 0.0015(11)
N2 0.0594(16) 0.0388(14) 0.0381(13) 0.0039(12) 0.0019(11) -0.0018(11)
N3 0.0487(16) 0.072(2) 0.0496(16) 0.0078(15) 0.0055(13) 0.0080(14)
C1 0.0518(19) 0.0455(18) 0.0469(17) 0.0050(15) 0.0125(14) -0.0001(14)
C2 0.0475(17) 0.0435(17) 0.0415(16) 0.0010(14) 0.0104(13) -0.0010(13)
C3 0.0376(15) 0.0414(16) 0.0368(14) -0.0017(13) 0.0100(12) 0.0010(12)
C4 0.066(2) 0.059(2) 0.0373(16) 0.0026(17) 0.0047(15) -0.0012(15)
C5 0.185(5) 0.086(3) 0.067(3) 0.034(3) -0.057(3) -0.020(2)
C6 0.166(5) 0.119(4) 0.091(3) 0.053(4) -0.066(3) -0.057(3)
C7 0.102(3) 0.070(3) 0.052(2) 0.008(2) 0.005(2) -0.0222(19)
C8 0.060(2) 0.055(2) 0.0437(17) 0.0039(16) 0.0081(15) -0.0095(15)
C9 0.0434(17) 0.0477(18) 0.0355(15) -0.0010(14) 0.0105(12) -0.0031(13)
C10 0.0359(15) 0.0413(16) 0.0388(15) -0.0034(13) 0.0090(12) 0.0016(13)
C11 0.0542(18) 0.0388(16) 0.0351(14) -0.0090(14) 0.0134(13) -0.0008(12)
C12 0.062(2) 0.0499(19) 0.0413(16) -0.0115(16) 0.0094(14) 0.0018(14)
C13 0.090(3) 0.063(2) 0.049(2) -0.025(2) 0.0104(19) -0.0125(17)
C14 0.106(3) 0.054(2) 0.069(2) -0.013(2) 0.030(2) -0.022(2)
C15 0.077(3) 0.051(2) 0.074(2) 0.0024(19) 0.025(2) -0.0110(18)
C16 0.060(2) 0.0498(19) 0.0534(19) -0.0016(17) 0.0121(16) -0.0077(15)
C17 0.0450(17) 0.0415(17) 0.0496(17) 0.0051(14) 0.0079(14) 0.0026(14)
C18 0.0456(18) 0.0493(19) 0.0516(18) 0.0092(15) 0.0132(14) -0.0011(14)
C19 0.0380(16) 0.0506(19) 0.0549(18) 0.0091(14) 0.0051(14) 0.0047(15)
C20 0.0398(16) 0.0469(18) 0.0471(17) -0.0035(14) 0.0071(13) 0.0050(14)
C21 0.0482(19) 0.057(2) 0.0499(18) 0.0094(16) 0.0160(14) 0.0009(15)
C22 0.0435(18) 0.0501(19) 0.0553(18) 0.0144(15) 0.0080(14) 0.0077(15)
C23 0.057(2) 0.097(3) 0.062(2) 0.011(2) -0.0001(18) 0.017(2)
C24 0.072(3) 0.120(4) 0.047(2) 0.013(3) 0.0137(18) 0.011(2)

loop_
_atom_type_symbol
_atom_type_description
_atom_type_scat_dispersion_real
_atom_type_scat_dispersion_imag
_atom_type_scat_source
C C 0.0033 0.0016 'International Tables Vol C Tables 4.2.6.8 and 6.1.1.4'
H H 0 0 'International Tables Vol C Tables 4.2.6.8 and 6.1.1.4'
N N 0.0061 0.0033 'International Tables Vol C Tables 4.2.6.8 and 6.1.1.4'
O O 0.0106 0.006 'International Tables Vol C Tables 4.2.6.8 and 6.1.1.4'
S S 0.1246 0.1234 'International Tables Vol C Tables 4.2.6.8 and 6.1.1.4'
Cl Cl 0.1484 0.1585 'International Tables Vol C Tables 4.2.6.8 and 6.1.1.4'

loop_
_geom_angle_atom_site_label_1
_geom_angle_atom_site_label_2
_geom_angle_atom_site_label_3
_geom_angle
C8 S1 C2 91.75(15)
C1 N1 C2 121.7(3)
C10 N2 C11 126.4(3)
C10 N2 H2 116.8
C11 N2 H2 116.8
C20 N3 C24 121.7(3)
C20 N3 C23 121.3(3)
C24 N3 C23 117.0(3)
N1 C1 C17 124.2(3)
N1 C1 H1 117.9
C17 C1 H1 117.9
N1 C2 C3 126.9(3)
N1 C2 S1 122.1(2)
C3 C2 S1 110.8(2)
C2 C3 C9 112.4(3)
C2 C3 C10 125.3(3)
C9 C3 C10 122.3(3)
C5 C4 C9 112.8(3)
C5 C4 H4A 109.0
C9 C4 H4A 109.0
C5 C4 H4B 109.0
C9 C4 H4B 109.0
H4A C4 H4B 107.8
C6 C5 C4 123.7(4)
C6 C5 H5 118.1
C4 C5 H5 118.1
C5 C6 C7 125.3(4)
C5 C6 H6 117.3
C7 C6 H6 117.3
C6 C7 C8 111.1(3)
C6 C7 H7A 109.4
C8 C7 H7A 109.4
C6 C7 H7B 109.4
C8 C7 H7B 109.4
H7A C7 H7B 108.0
C9 C8 C7 126.0(3)
C9 C8 S1 112.4(2)
C7 C8 S1 121.6(3)
C8 C9 C3 112.6(3)
C8 C9 C4 120.3(3)
C3 C9 C4 127.1(3)
O1 C10 N2 121.9(3)
O1 C10 C3 122.3(3)
N2 C10 C3 115.8(3)
C12 C11 C16 117.4(3)
C12 C11 N2 119.3(3)
C16 C11 N2 123.2(3)
C13 C12 C11 121.9(3)
C13 C12 Cl1 118.9(3)
C11 C12 Cl1 119.2(3)
C14 C13 C12 119.0(4)
C14 C13 H13 120.5
C12 C13 H13 120.5
C15 C14 C13 120.1(4)
C15 C14 H14 120.0
C13 C14 H14 120.0
C14 C15 C16 120.7(4)
C14 C15 H15 119.6
C16 C15 H15 119.6
C15 C16 C11 120.9(3)
C15 C16 H16 119.6
C11 C16 H16 119.6
C22 C17 C18 116.5(3)
C22 C17 C1 122.4(3)
C18 C17 C1 121.0(3)
C19 C18 C17 122.0(3)
C19 C18 H18 119.0
C17 C18 H18 119.0
C18 C19 C20 121.2(3)
C18 C19 H19 119.4
C20 C19 H19 119.4
N3 C20 C19 122.0(3)
N3 C20 C21 120.9(3)
C19 C20 C21 117.1(3)
C22 C21 C20 121.0(3)
C22 C21 H21 119.5
C20 C21 H21 119.5
C21 C22 C17 122.2(3)
C21 C22 H22 118.9
C17 C22 H22 118.9
N3 C23 H23A 109.5
N3 C23 H23B 109.5
H23A C23 H23B 109.5
N3 C23 H23C 109.5
H23A C23 H23C 109.5
H23B C23 H23C 109.5
N3 C24 H24A 109.5
N3 C24 H24B 109.5
H24A C24 H24B 109.5
N3 C24 H24C 109.5
H24A C24 H24C 109.5
H24B C24 H24C 109.5

loop_
_geom_bond_atom_site_label_1
_geom_bond_atom_site_label_2
_geom_bond_distance
Cl1 C12 1.738(4)
S1 C8 1.724(3)
S1 C2 1.740(3)
O1 C10 1.214(3)
N1 C1 1.283(4)
N1 C2 1.383(4)
N2 C10 1.369(4)
N2 C11 1.401(4)
N2 H2 0.86
N3 C20 1.360(4)
N3 C24 1.443(5)
N3 C23 1.448(5)
C1 C17 1.430(4)
C1 H1 0.93
C2 C3 1.384(4)
C3 C9 1.438(4)
C3 C10 1.483(4)
C4 C5 1.494(5)
C4 C9 1.507(4)
C4 H4A 0.97
C4 H4B 0.97
C5 C6 1.324(7)
C5 H5 0.93
C6 C7 1.451(6)
C6 H6 0.93
C7 C8 1.505(5)
C7 H7A 0.97
C7 H7B 0.97
C8 C9 1.355(4)
C11 C12 1.389(4)
C11 C16 1.390(5)
C12 C13 1.383(5)
C13 C14 1.376(6)
C13 H13 0.93
C14 C15 1.369(6)
C14 H14 0.93
C15 C16 1.372(5)
C15 H15 0.93
C16 H16 0.93
C17 C22 1.400(4)
C17 C18 1.402(4)
C18 C19 1.368(4)
C18 H18 0.93
C19 C20 1.402(4)
C19 H19 0.93
C20 C21 1.411(4)
C21 C22 1.362(4)
C21 H21 0.93
C22 H22 0.93
C23 H23A 0.96
C23 H23B 0.96
C23 H23C 0.96
C24 H24A 0.96
C24 H24B 0.96
C24 H24C 0.96

loop_
_geom_hbond_atom_site_label_D
_geom_hbond_atom_site_label_H
_geom_hbond_atom_site_label_A
_geom_hbond_distance_DH
_geom_hbond_distance_HA
_geom_hbond_distance_DA
_geom_hbond_angle_DHA
_geom_hbond_publ_flag
N2 H2 Cl1 0.86 2.58 2.939(3) 106 yes
N2 H2 N1 0.86 2.01 2.743(4) 143 yes
C1 H1 S1 0.93 2.70 3.066(3) 104 yes
C16 H16 O1 0.93 2.41 2.893(4) 113 yes

loop_
_geom_torsion_atom_site_label_1
_geom_torsion_atom_site_label_2
_geom_torsion_atom_site_label_3
_geom_torsion_atom_site_label_4
_geom_torsion
C2 N1 C1 C17 -171.8(3)
C1 N1 C2 C3 -157.3(3)
C1 N1 C2 S1 27.1(4)
C8 S1 C2 N1 175.8(3)
C8 S1 C2 C3 -0.4(2)
N1 C2 C3 C9 -175.9(3)
S1 C2 C3 C9 0.0(3)
N1 C2 C3 C10 5.0(5)
S1 C2 C3 C10 -179.0(2)
C9 C4 C5 C6 -10.3(9)
C4 C5 C6 C7 10.1(12)
C5 C6 C7 C8 -3.6(10)
C6 C7 C8 C9 -1.6(7)
C6 C7 C8 S1 177.3(4)
C2 S1 C8 C9 0.8(3)
C2 S1 C8 C7 -178.3(3)
C7 C8 C9 C3 178.1(3)
S1 C8 C9 C3 -0.9(4)
C7 C8 C9 C4 0.4(5)
S1 C8 C9 C4 -178.6(2)
C2 C3 C9 C8 0.5(4)
C10 C3 C9 C8 179.6(3)
C2 C3 C9 C4 178.1(3)
C10 C3 C9 C4 -2.9(5)
C5 C4 C9 C8 5.0(5)
C5 C4 C9 C3 -172.3(4)
C11 N2 C10 O1 3.3(5)
C11 N2 C10 C3 -177.6(3)
C2 C3 C10 O1 175.0(3)
C9 C3 C10 O1 -3.9(4)
C2 C3 C10 N2 -4.0(4)
C9 C3 C10 N2 177.0(3)
C10 N2 C11 C12 -152.1(3)
C10 N2 C11 C16 31.5(5)
C16 C11 C12 C13 0.3(5)
N2 C11 C12 C13 -176.3(3)
C16 C11 C12 Cl1 178.7(2)
N2 C11 C12 Cl1 2.1(4)
C11 C12 C13 C14 0.2(5)
Cl1 C12 C13 C14 -178.2(3)
C12 C13 C14 C15 -0.6(6)
C13 C14 C15 C16 0.5(6)
C14 C15 C16 C11 0.0(6)
C12 C11 C16 C15 -0.4(5)
N2 C11 C16 C15 176.1(3)
N1 C1 C17 C22 11.6(5)
N1 C1 C17 C18 -171.5(3)
C22 C17 C18 C19 -0.1(5)
C1 C17 C18 C19 -177.3(3)
C17 C18 C19 C20 0.6(5)
C24 N3 C20 C19 -178.7(4)
C23 N3 C20 C19 2.2(5)
C24 N3 C20 C21 1.2(5)
C23 N3 C20 C21 -177.9(3)
C18 C19 C20 N3 179.3(3)
C18 C19 C20 C21 -0.6(5)
N3 C20 C21 C22 -179.6(3)
C19 C20 C21 C22 0.3(5)
C20 C21 C22 C17 0.1(5)
C18 C17 C22 C21 -0.2(5)
C1 C17 C22 C21 176.9(3)

loop_
_cod_related_entry_id
_cod_related_entry_database
_cod_related_entry_code
1 ChemSpider 30654774
